data_7005086
loop_
_publ_author_name
'Noh, Wontae'
'Girolami, Gregory S.'

_publ_section_title
;
 Rhenium oxohalides: synthesis and crystal structures of ReO3Cl(THF)2,
 ReOCl4(THF), Re2O3Cl6(THF)2, and Re2O3Cl6(H2O)2.
;
_journal_issue 6
_journal_name_full 'Dalton transactions (Cambridge, England : 2003)'
_journal_page_first 674
_journal_page_last 679
_journal_paper_doi 10.1039/b616495a
_journal_year 2007
_chemical_formula_sum 'C16 H36 Cl6 O9 Re2'
_chemical_formula_weight 957.55
_chemical_name_systematic
;
?
;
_space_group_IT_number 2
_symmetry_cell_setting triclinic
_symmetry_space_group_name_Hall '-P 1'
_symmetry_space_group_name_H-M 'P -1'
_atom_sites_solution_hydrogens geom
_atom_sites_solution_primary direct
_atom_sites_solution_secondary difmap
_audit_creation_method SHELXL-97
_cell_angle_alpha 66.006(8)
_cell_angle_beta 67.762(8)
_cell_angle_gamma 67.683(8)
_cell_formula_units_Z 1
_cell_length_a 8.528(5)
_cell_length_b 10.051(5)
_cell_length_c 10.707(6)
_cell_measurement_temperature 193(2)
_cell_volume 747.9(7)
_computing_structure_refinement 'SHELXL-97 (Sheldrick, 1997)'
_computing_structure_solution 'SHELXS-97 (Sheldrick, 1990)'
_diffrn_ambient_temperature 193(2)
_diffrn_measured_fraction_theta_full 0.996
_diffrn_measured_fraction_theta_max 0.996
_diffrn_radiation_monochromator graphite
_diffrn_radiation_source 'fine-focus sealed tube'
_diffrn_radiation_type MoK\a
_diffrn_radiation_wavelength 0.71073
_diffrn_reflns_av_R_equivalents 0.1201
_diffrn_reflns_av_sigmaI/netI 0.0992
_diffrn_reflns_limit_h_max 10
_diffrn_reflns_limit_h_min -10
_diffrn_reflns_limit_k_max 12
_diffrn_reflns_limit_k_min -12
_diffrn_reflns_limit_l_max 12
_diffrn_reflns_limit_l_min -12
_diffrn_reflns_number 7745
_diffrn_reflns_theta_full 25.38
_diffrn_reflns_theta_max 25.38
_diffrn_reflns_theta_min 2.63
_diffrn_standards_decay_% 0
_exptl_absorpt_coefficient_mu 8.660
_exptl_absorpt_correction_T_max 0.757
_exptl_absorpt_correction_T_min 0.400
_exptl_absorpt_correction_type numerical
_exptl_crystal_density_diffrn 2.126
_exptl_crystal_density_method 'not measured'
_exptl_crystal_F_000 456
_exptl_crystal_size_max 0.16
_exptl_crystal_size_mid 0.08
_exptl_crystal_size_min 0.04
_refine_diff_density_max 1.234
_refine_diff_density_min -1.638
_refine_diff_density_rms 0.187
_refine_ls_extinction_method none
_refine_ls_goodness_of_fit_ref 0.991
_refine_ls_hydrogen_treatment mixed
_refine_ls_matrix_type full
_refine_ls_number_parameters 157
_refine_ls_number_reflns 2741
_refine_ls_number_restraints 2
_refine_ls_restrained_S_all 0.990
_refine_ls_R_factor_all 0.0561
_refine_ls_R_factor_gt 0.0388
_refine_ls_shift/su_max 0.001
_refine_ls_shift/su_mean 0.000
_refine_ls_structure_factor_coef Fsqd
_refine_ls_weighting_details 'calc w=1/[\s^2^(Fo^2^)+(0.0180P)^2^+0.0000P] where P=(Fo^2^+2Fc^2^)/3'
_refine_ls_weighting_scheme calc
_refine_ls_wR_factor_gt 0.0610
_refine_ls_wR_factor_ref 0.0655
_reflns_number_gt 2184
_reflns_number_total 2741
_reflns_threshold_expression >2sigma(I)
_cod_data_source_file b616495a.txt
_cod_data_source_block f57xell
_cod_original_sg_symbol_H-M P-1
_cod_database_code 7005086

loop_
_symmetry_equiv_pos_as_xyz
'x, y, z'
'-x, -y, -z'

loop_
_atom_site_label
_atom_site_type_symbol
_atom_site_fract_x
_atom_site_fract_y
_atom_site_fract_z
_atom_site_U_iso_or_equiv
_atom_site_adp_type
_atom_site_occupancy
_atom_site_symmetry_multiplicity
_atom_site_calc_flag
_atom_site_refinement_flags
_atom_site_disorder_assembly
_atom_site_disorder_group
Re1 Re 0.66555(4) 0.59313(3) 0.85836(3) 0.03644(11) Uani 1 1 d . . .
O1 O 0.5000 0.5000 1.0000 0.0428(17) Uani 1 2 d S . .
O2 O 0.8050(6) 0.5488(6) 0.9523(6) 0.0572(14) Uani 1 1 d . . .
O3 O 0.4894(6) 0.6474(6) 0.7372(6) 0.0490(14) Uani 1 1 d D . .
H34 H 0.374(6) 0.685(5) 0.756(8) 0.059 Uiso 1 1 d D . .
H35 H 0.533(8) 0.651(8) 0.647(5) 0.059 Uiso 1 1 d D . .
Cl1 Cl 0.7914(2) 0.38804(18) 0.7719(2) 0.0473(5) Uani 1 1 d . . .
Cl2 Cl 0.8271(3) 0.7243(2) 0.6469(2) 0.0638(6) Uani 1 1 d . . .
Cl3 Cl 0.4989(3) 0.8240(2) 0.8958(2) 0.0662(6) Uani 1 1 d . . .
O4 O 0.1713(7) 0.8130(8) 0.7643(8) 0.103(3) Uani 1 1 d D . .
C1 C 0.1357(12) 0.9359(11) 0.6509(12) 0.107(4) Uani 1 1 d . . .
H1A H 0.1409 0.9032 0.5734 0.129 Uiso 1 1 calc R . .
H1B H 0.2230 0.9944 0.6150 0.129 Uiso 1 1 calc R . .
C2 C -0.0399(13) 1.0281(10) 0.6990(12) 0.091(3) Uani 1 1 d . . .
H2A H -0.0406 1.1356 0.6677 0.109 Uiso 1 1 calc R . .
H2B H -0.1246 1.0202 0.6614 0.109 Uiso 1 1 calc R . .
C3 C -0.0839(13) 0.9685(10) 0.8511(12) 0.095(4) Uani 1 1 d . . .
H3A H -0.2074 0.9628 0.8886 0.114 Uiso 1 1 calc R . .
H3B H -0.0706 1.0349 0.8918 0.114 Uiso 1 1 calc R . .
C4 C 0.0332(11) 0.8198(9) 0.8890(10) 0.071(3) Uani 1 1 d . . .
H4A H 0.0785 0.8060 0.9673 0.086 Uiso 1 1 calc R . .
H4B H -0.0275 0.7409 0.9188 0.086 Uiso 1 1 calc R . .
O5 O 0.5839(7) 0.6560(7) 0.4751(7) 0.0802(19) Uani 1 1 d D . .
C5 C 0.7347(12) 0.5552(11) 0.4142(11) 0.085(3) Uani 1 1 d . . .
H5B H 0.7242 0.4502 0.4596 0.102 Uiso 1 1 calc R . .
H5C H 0.8422 0.5592 0.4262 0.102 Uiso 1 1 calc R . .
C6 C 0.7421(12) 0.6061(12) 0.2623(11) 0.076(3) Uani 1 1 d . . .
H6B H 0.8646 0.6010 0.2032 0.091 Uiso 1 1 calc R . .
H6C H 0.6954 0.5422 0.2428 0.091 Uiso 1 1 calc R . .
C7 C 0.638(2) 0.7553(14) 0.2340(13) 0.155(7) Uani 1 1 d . . .
H7B H 0.5608 0.7716 0.1766 0.186 Uiso 1 1 calc R . .
H7C H 0.7133 0.8257 0.1799 0.186 Uiso 1 1 calc R . .
C8 C 0.5325(14) 0.7833(13) 0.3676(12) 0.104(4) Uani 1 1 d . . .
H8A H 0.5507 0.8723 0.3728 0.125 Uiso 1 1 calc R . .
H8B H 0.4062 0.8036 0.3768 0.125 Uiso 1 1 calc R . .

loop_
_atom_site_aniso_label
_atom_site_aniso_U_11
_atom_site_aniso_U_22
_atom_site_aniso_U_33
_atom_site_aniso_U_23
_atom_site_aniso_U_13
_atom_site_aniso_U_12
Re1 0.04238(18) 0.03530(16) 0.0273(2) -0.00770(11) -0.00564(13) -0.01153(11)
O1 0.045(4) 0.033(3) 0.041(5) -0.016(3) 0.002(3) -0.010(3)
O2 0.064(3) 0.073(3) 0.046(4) -0.027(3) -0.019(3) -0.015(3)
O3 0.036(3) 0.065(3) 0.033(4) -0.020(3) -0.004(3) 0.001(2)
Cl1 0.0528(11) 0.0423(9) 0.0360(13) -0.0160(8) -0.0031(9) -0.0060(7)
Cl2 0.0694(13) 0.0579(11) 0.0483(16) -0.0099(10) 0.0107(11) -0.0339(9)
Cl3 0.0882(15) 0.0370(10) 0.0547(16) -0.0194(10) 0.0024(12) -0.0129(9)
O4 0.052(4) 0.129(6) 0.054(6) -0.013(4) -0.006(4) 0.028(4)
C1 0.080(7) 0.099(8) 0.057(9) 0.003(6) -0.007(6) 0.025(6)
C2 0.096(8) 0.065(6) 0.080(10) -0.033(6) -0.028(7) 0.028(5)
C3 0.087(7) 0.070(6) 0.059(9) -0.004(5) 0.007(6) 0.008(5)
C4 0.064(6) 0.081(6) 0.040(7) -0.005(5) -0.005(5) -0.013(4)
O5 0.059(4) 0.115(5) 0.040(5) -0.028(4) -0.012(3) 0.007(3)
C5 0.080(7) 0.090(7) 0.051(8) -0.027(6) -0.009(6) 0.009(5)
C6 0.069(6) 0.126(8) 0.029(7) -0.036(6) -0.001(5) -0.021(5)
C7 0.230(15) 0.093(9) 0.045(9) -0.025(7) -0.013(9) 0.039(9)
C8 0.114(8) 0.110(8) 0.042(8) -0.027(6) -0.025(7) 0.028(6)

loop_
_atom_type_symbol
_atom_type_description
_atom_type_scat_dispersion_real
_atom_type_scat_dispersion_imag
_atom_type_scat_source
C C 0.0033 0.0016 'International Tables Vol C Tables 4.2.6.8 and 6.1.1.4'
H H 0.0000 0.0000 'International Tables Vol C Tables 4.2.6.8 and 6.1.1.4'
O O 0.0106 0.0060 'International Tables Vol C Tables 4.2.6.8 and 6.1.1.4'
Cl Cl 0.1484 0.1585 'International Tables Vol C Tables 4.2.6.8 and 6.1.1.4'
Re Re -1.0185 7.2310 'International Tables Vol C Tables 4.2.6.8 and 6.1.1.4'

loop_
_geom_angle_atom_site_label_1
_geom_angle_atom_site_label_2
_geom_angle_atom_site_label_3
_geom_angle
_geom_angle_site_symmetry_1
_geom_angle_site_symmetry_3
_geom_angle_publ_flag
O2 Re1 O1 98.1(2) . . ?
O2 Re1 O3 179.2(2) . . ?
O1 Re1 O3 81.99(14) . . ?
O2 Re1 Cl2 96.1(2) . . ?
O1 Re1 Cl2 165.76(6) . . ?
O3 Re1 Cl2 83.77(15) . . ?
O2 Re1 Cl1 97.92(17) . . ?
O1 Re1 Cl1 90.99(6) . . ?
O3 Re1 Cl1 81.32(14) . . ?
Cl2 Re1 Cl1 86.64(8) . . ?
O2 Re1 Cl3 97.71(18) . . ?
O1 Re1 Cl3 90.64(6) . . ?
O3 Re1 Cl3 83.04(14) . . ?
Cl2 Re1 Cl3 87.85(8) . . ?
Cl1 Re1 Cl3 163.89(8) . . ?
Re1 O1 Re1 180.00(3) 2_667 . ?
Re1 O3 H34 131(5) . . ?
Re1 O3 H35 118(4) . . ?
H34 O3 H35 110(7) . . ?
C1 O4 C4 111.7(6) . . ?
O4 C1 C2 107.4(9) . . ?
O4 C1 H1A 110.2 . . ?
C2 C1 H1A 110.2 . . ?
O4 C1 H1B 110.2 . . ?
C2 C1 H1B 110.2 . . ?
H1A C1 H1B 108.5 . . ?
C3 C2 C1 105.1(8) . . ?
C3 C2 H2A 110.7 . . ?
C1 C2 H2A 110.7 . . ?
C3 C2 H2B 110.7 . . ?
C1 C2 H2B 110.7 . . ?
H2A C2 H2B 108.8 . . ?
C2 C3 C4 107.9(8) . . ?
C2 C3 H3A 110.1 . . ?
C4 C3 H3A 110.1 . . ?
C2 C3 H3B 110.1 . . ?
C4 C3 H3B 110.1 . . ?
H3A C3 H3B 108.4 . . ?
O4 C4 C3 104.8(8) . . ?
O4 C4 H4A 110.8 . . ?
C3 C4 H4A 110.8 . . ?
O4 C4 H4B 110.8 . . ?
C3 C4 H4B 110.8 . . ?
H4A C4 H4B 108.9 . . ?
C8 O5 C5 108.8(7) . . ?
O5 C5 C6 105.9(7) . . ?
O5 C5 H5B 110.5 . . ?
C6 C5 H5B 110.5 . . ?
O5 C5 H5C 110.5 . . ?
C6 C5 H5C 110.5 . . ?
H5B C5 H5C 108.7 . . ?
C7 C6 C5 105.5(8) . . ?
C7 C6 H6B 110.6 . . ?
C5 C6 H6B 110.6 . . ?
C7 C6 H6C 110.6 . . ?
C5 C6 H6C 110.6 . . ?
H6B C6 H6C 108.8 . . ?
C6 C7 C8 108.4(10) . . ?
C6 C7 H7B 110.0 . . ?
C8 C7 H7B 110.0 . . ?
C6 C7 H7C 110.0 . . ?
C8 C7 H7C 110.0 . . ?
H7B C7 H7C 108.4 . . ?
O5 C8 C7 107.7(8) . . ?
O5 C8 H8A 110.2 . . ?
C7 C8 H8A 110.2 . . ?
O5 C8 H8B 110.2 . . ?
C7 C8 H8B 110.2 . . ?
H8A C8 H8B 108.5 . . ?

loop_
_geom_bond_atom_site_label_1
_geom_bond_atom_site_label_2
_geom_bond_distance
_geom_bond_site_symmetry_2
_geom_bond_publ_flag
Re1 O2 1.662(5) . ?
Re1 O1 1.8434(7) . ?
Re1 O3 2.125(6) . ?
Re1 Cl2 2.314(2) . ?
Re1 Cl1 2.3189(19) . ?
Re1 Cl3 2.321(2) . ?
O1 Re1 1.8434(7) 2_667 ?
O3 H34 0.88(5) . ?
O3 H35 0.88(5) . ?
O4 C1 1.366(11) . ?
O4 C4 1.413(10) . ?
C1 C2 1.456(11) . ?
C1 H1A 0.9900 . ?
C1 H1B 0.9900 . ?
C2 C3 1.437(13) . ?
C2 H2A 0.9900 . ?
C2 H2B 0.9900 . ?
C3 C4 1.441(11) . ?
C3 H3A 0.9900 . ?
C3 H3B 0.9900 . ?
C4 H4A 0.9900 . ?
C4 H4B 0.9900 . ?
O5 C8 1.382(11) . ?
O5 C5 1.421(9) . ?
C5 C6 1.476(13) . ?
C5 H5B 0.9900 . ?
C5 H5C 0.9900 . ?
C6 C7 1.398(13) . ?
C6 H6B 0.9900 . ?
C6 H6C 0.9900 . ?
C7 C8 1.448(13) . ?
C7 H7B 0.9900 . ?
C7 H7C 0.9900 . ?
C8 H8A 0.9900 . ?
C8 H8B 0.9900 . ?
